data_1570713
loop_
_publ_author_name
'Riedel, Sophie'
'Gerwig, Maik'
'Gerlach, Daniela'
'Brendler, Erica'
'Gericke, Robert'
'Kroke, Edwin'
'Wagler, J\"org'

_publ_section_title
;
 The Hexacoordinate Si Complex SiCl4(4-Azidopyridine)2---Crystallographic
 Characterization of Two Conformers and Probing the Influence of
 SiCl4-Complexation on a Click Reaction with Phenylacetylene
;
_journal_issue 12
_journal_name_full Inorganics
_journal_page_first 473
_journal_paper_doi 10.3390/inorganics11120473
_journal_volume 11
_journal_year 2023
_chemical_formula_moiety 'C10 H8 Cl4 N8 Si'
_chemical_formula_sum 'C10 H8 Cl4 N8 Si'
_chemical_formula_weight 410.13
_space_group_crystal_system monoclinic
_space_group_IT_number 14
_space_group_name_Hall '-P 2yn'
_space_group_name_H-M_alt 'P 1 21/n 1'
_atom_sites_solution_hydrogens geom
_atom_sites_solution_primary ShelXT
_audit_creation_method SHELXL-2018/3
_cell_angle_alpha 90
_cell_angle_beta 94.795(6)
_cell_angle_gamma 90
_cell_formula_units_Z 2
_cell_length_a 7.2920(6)
_cell_length_b 10.7627(6)
_cell_length_c 10.0442(8)
_cell_measurement_reflns_used 13749
_cell_measurement_temperature 200(2)
_cell_measurement_theta_max 28.34
_cell_measurement_theta_min 2.78
_cell_volume 785.53(10)
_computing_structure_refinement 'SHELXL-2018/3 (Sheldrick, 2018)'
_diffrn_ambient_temperature 200(2)
_diffrn_measured_fraction_theta_full 1.000
_diffrn_measured_fraction_theta_max 1.000
_diffrn_measurement_device_type 'Stoe IPDS 2T'
_diffrn_measurement_method 'omega scans'
_diffrn_radiation_type MoK\a
_diffrn_radiation_wavelength 0.71073
_diffrn_reflns_av_R_equivalents 0.0224
_diffrn_reflns_av_unetI/netI 0.0105
_diffrn_reflns_Laue_measured_fraction_full 1.000
_diffrn_reflns_Laue_measured_fraction_max 1.000
_diffrn_reflns_limit_h_max 9
_diffrn_reflns_limit_h_min -9
_diffrn_reflns_limit_k_max 14
_diffrn_reflns_limit_k_min -13
_diffrn_reflns_limit_l_max 13
_diffrn_reflns_limit_l_min -13
_diffrn_reflns_number 12304
_diffrn_reflns_point_group_measured_fraction_full 1.000
_diffrn_reflns_point_group_measured_fraction_max 1.000
_diffrn_reflns_theta_full 25.242
_diffrn_reflns_theta_max 27.992
_diffrn_reflns_theta_min 2.779
_exptl_absorpt_coefficient_mu 0.840
_exptl_absorpt_correction_T_max 0.9221
_exptl_absorpt_correction_T_min 0.7556
_exptl_absorpt_correction_type integration
_exptl_absorpt_process_details XShape
_exptl_crystal_colour colorless
_exptl_crystal_density_diffrn 1.734
_exptl_crystal_description piece
_exptl_crystal_F_000 412
_exptl_crystal_size_max 0.440
_exptl_crystal_size_mid 0.250
_exptl_crystal_size_min 0.200
_refine_diff_density_max 0.329
_refine_diff_density_min -0.288
_refine_diff_density_rms 0.067
_refine_ls_extinction_coef 0.0102(15)
_refine_ls_extinction_expression Fc^*^=kFc[1+0.001xFc^2^\l^3^/sin(2\q)]^-1/4^
_refine_ls_extinction_method 'SHELXL-2018/3 (Sheldrick 2018)'
_refine_ls_goodness_of_fit_ref 1.277
_refine_ls_hydrogen_treatment constr
_refine_ls_matrix_type full
_refine_ls_number_parameters 107
_refine_ls_number_reflns 1895
_refine_ls_number_restraints 0
_refine_ls_restrained_S_all 1.277
_refine_ls_R_factor_all 0.0386
_refine_ls_R_factor_gt 0.0320
_refine_ls_shift/su_max 0.000
_refine_ls_shift/su_mean 0.000
_refine_ls_structure_factor_coef Fsqd
_refine_ls_weighting_details 'w=1/[\s^2^(Fo^2^)+(0.0207P)^2^+0.7118P] where P=(Fo^2^+2Fc^2^)/3'
_refine_ls_weighting_scheme calc
_refine_ls_wR_factor_gt 0.0720
_refine_ls_wR_factor_ref 0.0770
_reflns_Friedel_coverage 0.000
_reflns_number_gt 1671
_reflns_number_total 1895
_reflns_threshold_expression 'I > 2\s(I)'
_cod_data_source_file all-in-one.cif
_cod_data_source_block compound-2-prime
_cod_original_sg_symbol_H-M 'P 21/n'
_cod_database_code 1570713
_shelx_shelxl_version_number 2018/3
_shelx_space_group_comment
;
The symmetry employed for this shelxl refinement is uniquely defined
by the following loop, which should always be used as a source of
symmetry information in preference to the above space-group names.
They are only intended as comments.
;
_shelx_estimated_absorpt_t_min 0.709
_shelx_estimated_absorpt_t_max 0.850

loop_
_space_group_symop_operation_xyz
'x, y, z'
'-x+1/2, y+1/2, -z+1/2'
'-x, -y, -z'
'x-1/2, -y-1/2, z-1/2'

loop_
_atom_site_label
_atom_site_type_symbol
_atom_site_fract_x
_atom_site_fract_y
_atom_site_fract_z
_atom_site_U_iso_or_equiv
_atom_site_adp_type
_atom_site_occupancy
_atom_site_site_symmetry_order
_atom_site_calc_flag
_atom_site_refinement_flags_posn
_atom_site_refinement_flags_adp
_atom_site_refinement_flags_occupancy
_atom_site_disorder_assembly
_atom_site_disorder_group
Cl1 Cl 0.39773(6) -0.02162(5) 0.29044(4) 0.02948(14) Uani 1 1 d . . . . .
Cl2 Cl 0.23399(6) 0.07545(4) 0.54930(5) 0.02942(14) Uani 1 1 d . . . . .
Si1 Si 0.500000 0.000000 0.500000 0.02188(16) Uani 1 2 d S . P . .
C1 C 0.7524(2) 0.21047(18) 0.51043(18) 0.0256(4) Uani 1 1 d . . . . .
H1 H 0.832633 0.154807 0.560188 0.031 Uiso 1 1 calc R U . . .
N1 N 0.5851(2) 0.16884(15) 0.46170(15) 0.0235(3) Uani 1 1 d . . . . .
N2 N 0.7566(2) 0.53481(16) 0.40356(19) 0.0325(4) Uani 1 1 d . . . . .
N3 N 0.6479(3) 0.60241(16) 0.33190(18) 0.0339(4) Uani 1 1 d . . . . .
N4 N 0.5620(3) 0.67185(19) 0.2709(2) 0.0492(5) Uani 1 1 d . . . . .
C2 C 0.8114(3) 0.33046(19) 0.4909(2) 0.0285(4) Uani 1 1 d . . . . .
H2 H 0.929426 0.356795 0.527295 0.034 Uiso 1 1 calc R U . . .
C3 C 0.6956(3) 0.41202(17) 0.41737(18) 0.0255(4) Uani 1 1 d . . . . .
C4 C 0.5244(3) 0.36905(18) 0.36421(19) 0.0276(4) Uani 1 1 d . . . . .
H4 H 0.443547 0.422391 0.311827 0.033 Uiso 1 1 calc R U . . .
C5 C 0.4742(2) 0.24857(18) 0.38851(19) 0.0267(4) Uani 1 1 d . . . . .
H5 H 0.357027 0.220175 0.352498 0.032 Uiso 1 1 calc R U . . .

loop_
_atom_site_aniso_label
_atom_site_aniso_U_11
_atom_site_aniso_U_22
_atom_site_aniso_U_33
_atom_site_aniso_U_23
_atom_site_aniso_U_13
_atom_site_aniso_U_12
Cl1 0.0283(2) 0.0354(3) 0.0239(2) 0.00193(17) -0.00299(17) -0.00612(18)
Cl2 0.0195(2) 0.0314(3) 0.0378(3) 0.00181(18) 0.00477(17) -0.00005(16)
Si1 0.0163(3) 0.0265(3) 0.0225(3) 0.0020(3) -0.0004(2) -0.0023(2)
C1 0.0187(8) 0.0317(9) 0.0259(8) 0.0004(7) -0.0008(6) -0.0018(7)
N1 0.0189(7) 0.0264(7) 0.0251(7) 0.0014(6) 0.0007(5) -0.0030(6)
N2 0.0316(9) 0.0268(8) 0.0400(10) -0.0020(7) 0.0080(7) -0.0050(7)
N3 0.0439(10) 0.0235(8) 0.0360(9) -0.0020(7) 0.0129(8) -0.0045(7)
N4 0.0700(15) 0.0300(10) 0.0481(12) 0.0049(9) 0.0082(10) 0.0011(10)
C2 0.0212(8) 0.0313(10) 0.0329(9) -0.0030(8) 0.0015(7) -0.0052(7)
C3 0.0259(9) 0.0256(9) 0.0260(9) -0.0020(7) 0.0081(7) -0.0033(7)
C4 0.0251(9) 0.0283(9) 0.0294(9) 0.0028(7) 0.0020(7) -0.0010(7)
C5 0.0211(8) 0.0294(9) 0.0288(9) 0.0023(7) -0.0023(7) -0.0019(7)

loop_
_atom_type_symbol
_atom_type_description
_atom_type_scat_dispersion_real
_atom_type_scat_dispersion_imag
_atom_type_scat_source
C C 0.0033 0.0016 'International Tables Vol C Tables 4.2.6.8 and 6.1.1.4'
H H 0.0000 0.0000 'International Tables Vol C Tables 4.2.6.8 and 6.1.1.4'
N N 0.0061 0.0033 'International Tables Vol C Tables 4.2.6.8 and 6.1.1.4'
Cl Cl 0.1484 0.1585 'International Tables Vol C Tables 4.2.6.8 and 6.1.1.4'
Si Si 0.0817 0.0704 'International Tables Vol C Tables 4.2.6.8 and 6.1.1.4'

loop_
_geom_angle_atom_site_label_1
_geom_angle_atom_site_label_2
_geom_angle_atom_site_label_3
_geom_angle
_geom_angle_site_symmetry_1
_geom_angle_site_symmetry_3
_geom_angle_publ_flag
N1 Si1 N1 180.0 3_656 . ?
N1 Si1 Cl1 89.88(5) 3_656 3_656 ?
N1 Si1 Cl1 90.13(5) . 3_656 ?
N1 Si1 Cl1 90.12(5) 3_656 . ?
N1 Si1 Cl1 89.87(5) . . ?
Cl1 Si1 Cl1 180.0 3_656 . ?
N1 Si1 Cl2 89.92(5) 3_656 . ?
N1 Si1 Cl2 90.08(5) . . ?
Cl1 Si1 Cl2 88.865(19) 3_656 . ?
Cl1 Si1 Cl2 91.134(19) . . ?
N1 Si1 Cl2 90.08(5) 3_656 3_656 ?
N1 Si1 Cl2 89.92(5) . 3_656 ?
Cl1 Si1 Cl2 91.134(19) 3_656 3_656 ?
Cl1 Si1 Cl2 88.867(19) . 3_656 ?
Cl2 Si1 Cl2 180.0 . 3_656 ?
N1 C1 C2 122.76(17) . . ?
N1 C1 H1 118.6 . . ?
C2 C1 H1 118.6 . . ?
C1 N1 C5 117.81(16) . . ?
C1 N1 Si1 121.65(13) . . ?
C5 N1 Si1 120.52(12) . . ?
N3 N2 C3 114.28(17) . . ?
N4 N3 N2 173.4(2) . . ?
C1 C2 C3 118.98(17) . . ?
C1 C2 H2 120.5 . . ?
C3 C2 H2 120.5 . . ?
C2 C3 C4 118.64(17) . . ?
C2 C3 N2 117.65(17) . . ?
C4 C3 N2 123.69(18) . . ?
C5 C4 C3 119.21(18) . . ?
C5 C4 H4 120.4 . . ?
C3 C4 H4 120.4 . . ?
N1 C5 C4 122.58(17) . . ?
N1 C5 H5 118.7 . . ?
C4 C5 H5 118.7 . . ?

loop_
_geom_bond_atom_site_label_1
_geom_bond_atom_site_label_2
_geom_bond_distance
_geom_bond_site_symmetry_2
_geom_bond_publ_flag
Cl1 Si1 2.1859(5) . ?
Cl2 Si1 2.1972(5) . ?
Si1 N1 1.9685(15) 3_656 ?
Si1 N1 1.9685(15) . ?
C1 N1 1.352(2) . ?
C1 C2 1.380(3) . ?
C1 H1 0.9500 . ?
N1 C5 1.353(2) . ?
N2 N3 1.257(3) . ?
N2 C3 1.405(2) . ?
N3 N4 1.123(3) . ?
C2 C3 1.387(3) . ?
C2 H2 0.9500 . ?
C3 C4 1.394(3) . ?
C4 C5 1.375(3) . ?
C4 H4 0.9500 . ?
C5 H5 0.9500 . ?

loop_
_geom_torsion_atom_site_label_1
_geom_torsion_atom_site_label_2
_geom_torsion_atom_site_label_3
_geom_torsion_atom_site_label_4
_geom_torsion
_geom_torsion_site_symmetry_1
_geom_torsion_site_symmetry_2
_geom_torsion_site_symmetry_3
_geom_torsion_site_symmetry_4
_geom_torsion_publ_flag
C2 C1 N1 C5 1.5(3) . . . . ?
C2 C1 N1 Si1 -176.49(14) . . . . ?
N1 C1 C2 C3 -0.6(3) . . . . ?
C1 C2 C3 C4 -0.9(3) . . . . ?
C1 C2 C3 N2 177.61(17) . . . . ?
N3 N2 C3 C2 177.62(18) . . . . ?
N3 N2 C3 C4 -4.0(3) . . . . ?
C2 C3 C4 C5 1.4(3) . . . . ?
N2 C3 C4 C5 -177.02(18) . . . . ?
C1 N1 C5 C4 -0.9(3) . . . . ?
Si1 N1 C5 C4 177.04(15) . . . . ?
C3 C4 C5 N1 -0.5(3) . . . . ?
